data_7101913
loop_
_publ_author_name
'Pi, Chengfu'
'Zhu, Zhenyu'
'Weng, Linhong'
'Chen, Zhenxia'
'Zhou, Xigeng'

_publ_section_title
;
 Synthesis and structural characterization of lanthanide complexes with
 the di- or tri-anionic diguanidinate ligand: new insight into the
 flexibility and distinct reactivity of the linked diguanidinate
 ligand.
;
_journal_issue 21
_journal_name_full 'Chemical communications (Cambridge, England)'
_journal_page_first 2190
_journal_page_last 2192
_journal_paper_doi 10.1039/b618151a
_journal_year 2007
_chemical_formula_sum 'C68 H94 N14 Yb4'
_chemical_formula_weight 1799.73
_chemical_name_systematic
;
?
;
_space_group_IT_number 14
_symmetry_cell_setting monoclinic
_symmetry_space_group_name_Hall '-P 2ybc'
_symmetry_space_group_name_H-M 'P 1 21/c 1'
_atom_sites_solution_hydrogens geom
_atom_sites_solution_primary direct
_atom_sites_solution_secondary difmap
_audit_creation_method SHELXL-97
_cell_angle_alpha 90.00
_cell_angle_beta 98.049(5)
_cell_angle_gamma 90.00
_cell_formula_units_Z 2
_cell_length_a 13.906(5)
_cell_length_b 16.461(5)
_cell_length_c 15.924(5)
_cell_measurement_reflns_used 993
_cell_measurement_temperature 293(2)
_cell_measurement_theta_max 26.696
_cell_measurement_theta_min 2.474
_cell_volume 3609(2)
_computing_cell_refinement 'Bruker SMART'
_computing_data_collection 'Bruker SMART'
_computing_data_reduction 'Bruker SHELXTL'
_computing_molecular_graphics 'Bruker SHELXTL'
_computing_publication_material 'Bruker SHELXTL'
_computing_structure_refinement 'SHELXL-97 (Sheldrick, 1997)'
_computing_structure_solution 'SHELXS-97 (Sheldrick, 1990)'
_diffrn_ambient_temperature 293(2)
_diffrn_measured_fraction_theta_full 0.996
_diffrn_measured_fraction_theta_max 0.996
_diffrn_measurement_device_type 'CCD area detector'
_diffrn_measurement_method 'phi and omega scans'
_diffrn_radiation_monochromator graphite
_diffrn_radiation_source 'fine-focus sealed tube'
_diffrn_radiation_type MoK\a
_diffrn_radiation_wavelength 0.71073
_diffrn_reflns_av_R_equivalents 0.0434
_diffrn_reflns_av_sigmaI/netI 0.0577
_diffrn_reflns_limit_h_max 17
_diffrn_reflns_limit_h_min -12
_diffrn_reflns_limit_k_max 17
_diffrn_reflns_limit_k_min -20
_diffrn_reflns_limit_l_max 19
_diffrn_reflns_limit_l_min -19
_diffrn_reflns_number 16386
_diffrn_reflns_theta_full 26.01
_diffrn_reflns_theta_max 26.01
_diffrn_reflns_theta_min 1.48
_diffrn_standards_decay_% 5.18
_exptl_absorpt_coefficient_mu 5.182
_exptl_absorpt_correction_T_max 0.6253
_exptl_absorpt_correction_T_min 0.5103
_exptl_absorpt_correction_type multi-scan
_exptl_absorpt_process_details sadabs
_exptl_crystal_density_diffrn 1.656
_exptl_crystal_density_method 'not measured'
_exptl_crystal_F_000 1760
_exptl_crystal_size_max 0.15
_exptl_crystal_size_mid 0.12
_exptl_crystal_size_min 0.10
_refine_diff_density_max 1.737
_refine_diff_density_min -0.829
_refine_diff_density_rms 0.127
_refine_ls_extinction_method none
_refine_ls_goodness_of_fit_ref 0.955
_refine_ls_hydrogen_treatment constr
_refine_ls_matrix_type full
_refine_ls_number_parameters 388
_refine_ls_number_reflns 7080
_refine_ls_number_restraints 0
_refine_ls_restrained_S_all 0.955
_refine_ls_R_factor_all 0.0549
_refine_ls_R_factor_gt 0.0344
_refine_ls_shift/su_max 0.004
_refine_ls_shift/su_mean 0.000
_refine_ls_structure_factor_coef Fsqd
_refine_ls_weighting_details 'calc w=1/[\s^2^(Fo^2^)+(0.0376P)^2^+0.0000P] where P=(Fo^2^+2Fc^2^)/3'
_refine_ls_weighting_scheme calc
_refine_ls_wR_factor_gt 0.0757
_refine_ls_wR_factor_ref 0.0829
_reflns_number_gt 5167
_reflns_number_total 7080
_reflns_threshold_expression >2sigma(I)
_cod_data_source_file b618151a.txt
_cod_data_source_block f60607b
_cod_depositor_comments
;
The following automatic conversions were performed:
'_symmetry_cell_setting' value 'Monoclinic' changed to 'monoclinic'
according to '/home/saulius/struct/CIF-dictionaries/cif_core.dic'
dictionary named 'cif_core.dic' version 2.4.1 from 2010-06-29.

Automatic conversion script
Id: cif_fix_enum 1527 2010-12-29 10:47:43Z saulius 
;
_cod_original_sg_symbol_H-M P2(1)/c
_cod_database_code 7101913

loop_
_symmetry_equiv_pos_as_xyz
'x, y, z'
'-x, y+1/2, -z+1/2'
'-x, -y, -z'
'x, -y-1/2, z-1/2'

loop_
_atom_site_label
_atom_site_type_symbol
_atom_site_fract_x
_atom_site_fract_y
_atom_site_fract_z
_atom_site_U_iso_or_equiv
_atom_site_adp_type
_atom_site_occupancy
_atom_site_symmetry_multiplicity
_atom_site_calc_flag
_atom_site_refinement_flags
Yb1 Yb 0.38846(2) 1.104865(15) 0.476628(16) 0.03594(9) Uani 1 1 d .
Yb2 Yb 0.02334(2) 1.065088(16) 0.211056(16) 0.04010(9) Uani 1 1 d .
N1 N 0.3552(4) 0.9652(3) 0.4873(3) 0.0369(12) Uani 1 1 d .
N2 N 0.2589(4) 1.0462(3) 0.3966(3) 0.0414(13) Uani 1 1 d .
N3 N 0.1066(4) 1.1045(3) 0.3378(3) 0.0379(12) Uani 1 1 d .
N4 N 0.1745(4) 1.0175(3) 0.2559(3) 0.0449(13) Uani 1 1 d .
N5 N 0.4678(4) 0.8961(3) 0.5812(3) 0.0403(12) Uani 1 1 d .
N6 N 0.5796(4) 0.7996(3) 0.6220(3) 0.0386(12) Uani 1 1 d .
N7 N 0.4441(4) 0.8054(3) 0.6950(4) 0.0536(15) Uani 1 1 d .
H7B H 0.4556 0.7571 0.7146 0.064 Uiso 1 1 calc R
C1 C 0.3173(8) 1.1694(13) 0.6011(8) 0.114(5) Uani 1 1 d .
H1A H 0.2488 1.1815 0.6037 0.137 Uiso 1 1 calc R
C2 C 0.3673(17) 1.1037(7) 0.6331(6) 0.110(5) Uani 1 1 d .
H2A H 0.3394 1.0586 0.6618 0.132 Uiso 1 1 calc R
C3 C 0.4562(14) 1.1153(12) 0.6338(8) 0.124(7) Uani 1 1 d .
H3A H 0.5076 1.0807 0.6631 0.149 Uiso 1 1 calc R
C4 C 0.4692(13) 1.1858(16) 0.6044(10) 0.153(9) Uani 1 1 d .
H4A H 0.5324 1.2128 0.6075 0.183 Uiso 1 1 calc R
C5 C 0.3856(19) 1.2219(6) 0.5834(6) 0.120(6) Uani 1 1 d .
H5A H 0.3756 1.2795 0.5695 0.144 Uiso 1 1 calc R
C6 C 0.3777(5) 0.8965(4) 0.5327(4) 0.0403(15) Uani 1 1 d .
C7 C 0.3146(5) 0.8310(4) 0.5257(4) 0.0569(19) Uani 1 1 d .
H7A H 0.3301 0.7834 0.5560 0.068 Uiso 1 1 calc R
C8 C 0.2287(6) 0.8386(4) 0.4728(5) 0.066(2) Uani 1 1 d .
H8A H 0.1851 0.7955 0.4679 0.079 Uiso 1 1 calc R
C9 C 0.2049(6) 0.9079(4) 0.4267(5) 0.059(2) Uani 1 1 d .
H9A H 0.1461 0.9122 0.3912 0.071 Uiso 1 1 calc R
C10 C 0.2706(5) 0.9707(4) 0.4346(4) 0.0410(15) Uani 1 1 d .
C11 C 0.4962(5) 0.8308(4) 0.6345(4) 0.0405(15) Uani 1 1 d .
C12 C 0.3701(5) 0.8522(4) 0.7299(5) 0.0556(19) Uani 1 1 d .
H12A H 0.3365 0.8867 0.6850 0.067 Uiso 1 1 calc R
C13 C 0.2983(6) 0.7936(5) 0.7576(6) 0.091(3) Uani 1 1 d .
H13A H 0.2709 0.7612 0.7100 0.137 Uiso 1 1 calc R
H13B H 0.2476 0.8231 0.7792 0.137 Uiso 1 1 calc R
H13C H 0.3305 0.7589 0.8012 0.137 Uiso 1 1 calc R
C14 C 0.4159(6) 0.9060(5) 0.8014(6) 0.083(3) Uani 1 1 d .
H14A H 0.4611 0.9424 0.7806 0.124 Uiso 1 1 calc R
H14B H 0.4494 0.8730 0.8458 0.124 Uiso 1 1 calc R
H14C H 0.3662 0.9369 0.8231 0.124 Uiso 1 1 calc R
C15 C 0.6203(5) 0.7294(4) 0.6722(4) 0.0468(17) Uani 1 1 d .
H15A H 0.6091 0.7364 0.7312 0.056 Uiso 1 1 calc R
C16 C 0.7270(6) 0.7261(5) 0.6691(5) 0.073(2) Uani 1 1 d .
H16A H 0.7566 0.7758 0.6912 0.110 Uiso 1 1 calc R
H16B H 0.7384 0.7191 0.6114 0.110 Uiso 1 1 calc R
H16C H 0.7548 0.6813 0.7027 0.110 Uiso 1 1 calc R
C17 C 0.5730(7) 0.6518(4) 0.6380(5) 0.076(3) Uani 1 1 d .
H17A H 0.5045 0.6544 0.6406 0.114 Uiso 1 1 calc R
H17B H 0.6006 0.6068 0.6715 0.114 Uiso 1 1 calc R
H17C H 0.5837 0.6446 0.5802 0.114 Uiso 1 1 calc R
C18 C 0.1804(5) 1.0560(3) 0.3315(4) 0.0373(14) Uani 1 1 d .
C19 C 0.0969(5) 1.1490(4) 0.4144(4) 0.0492(17) Uani 1 1 d .
H19A H 0.1606 1.1715 0.4367 0.059 Uiso 1 1 calc R
C20 C 0.0631(6) 1.0968(5) 0.4826(4) 0.070(2) Uani 1 1 d .
H20A H 0.1087 1.0536 0.4971 0.105 Uiso 1 1 calc R
H20B H 0.0005 1.0744 0.4621 0.105 Uiso 1 1 calc R
H20C H 0.0586 1.1294 0.5319 0.105 Uiso 1 1 calc R
C21 C 0.0268(7) 1.2195(4) 0.3930(5) 0.075(2) Uani 1 1 d .
H21A H 0.0494 1.2530 0.3504 0.112 Uiso 1 1 calc R
H21B H 0.0233 1.2512 0.4430 0.112 Uiso 1 1 calc R
H21C H -0.0365 1.1987 0.3719 0.112 Uiso 1 1 calc R
C22 C 0.2535(6) 0.9691(5) 0.2318(5) 0.066(2) Uani 1 1 d .
H22A H 0.2800 0.9349 0.2799 0.079 Uiso 1 1 calc R
C23 C 0.2143(7) 0.9151(5) 0.1584(6) 0.093(3) Uani 1 1 d .
H23A H 0.1643 0.8808 0.1748 0.140 Uiso 1 1 calc R
H23B H 0.2658 0.8821 0.1427 0.140 Uiso 1 1 calc R
H23C H 0.1878 0.9481 0.1110 0.140 Uiso 1 1 calc R
C24 C 0.3349(7) 1.0218(6) 0.2063(7) 0.108(4) Uani 1 1 d .
H24A H 0.3609 1.0554 0.2533 0.161 Uiso 1 1 calc R
H24B H 0.3096 1.0555 0.1592 0.161 Uiso 1 1 calc R
H24C H 0.3853 0.9876 0.1905 0.161 Uiso 1 1 calc R
C25 C -0.0624(7) 0.9644(6) 0.3011(6) 0.082(3) Uani 1 1 d .
H25A H -0.0435 0.9546 0.3619 0.098 Uiso 1 1 calc R
C26 C -0.1341(8) 1.0165(6) 0.2673(8) 0.092(3) Uani 1 1 d .
H26A H -0.1745 1.0496 0.2998 0.110 Uiso 1 1 calc R
C27 C -0.1511(7) 1.0037(7) 0.1811(8) 0.096(3) Uani 1 1 d .
H27A H -0.2054 1.0258 0.1419 0.115 Uiso 1 1 calc R
C28 C -0.0885(9) 0.9431(6) 0.1628(6) 0.092(3) Uani 1 1 d .
H28A H -0.0915 0.9150 0.1082 0.110 Uiso 1 1 calc R
C29 C -0.0334(7) 0.9185(5) 0.2379(7) 0.074(3) Uani 1 1 d .
H29A H 0.0081 0.8702 0.2456 0.089 Uiso 1 1 calc R
C30 C -0.0346(10) 1.1967(8) 0.1304(9) 0.111(4) Uani 1 1 d .
H30A H -0.0836 1.2339 0.1474 0.133 Uiso 1 1 calc R
C31 C -0.0528(14) 1.1399(10) 0.0759(9) 0.176(10) Uani 1 1 d .
H31A H -0.1166 1.1281 0.0436 0.212 Uiso 1 1 calc R
C32 C 0.034(2) 1.1100(8) 0.0581(8) 0.207(14) Uani 1 1 d .
H32A H 0.0438 1.0745 0.0106 0.249 Uiso 1 1 calc R
C33 C 0.1038(11) 1.1539(9) 0.1069(10) 0.131(6) Uani 1 1 d .
H33A H 0.1731 1.1536 0.1013 0.157 Uiso 1 1 calc R
C34 C 0.0612(11) 1.2067(6) 0.1505(6) 0.092(3) Uani 1 1 d .
H34A H 0.0932 1.2520 0.1833 0.111 Uiso 1 1 calc R

loop_
_atom_site_aniso_label
_atom_site_aniso_U_11
_atom_site_aniso_U_22
_atom_site_aniso_U_33
_atom_site_aniso_U_23
_atom_site_aniso_U_13
_atom_site_aniso_U_12
Yb1 0.04058(18) 0.03238(14) 0.03217(14) -0.00070(11) -0.00433(12) -0.00238(12)
Yb2 0.04197(19) 0.04064(16) 0.03481(15) 0.00555(12) -0.00476(13) 0.00032(13)
N1 0.037(3) 0.034(3) 0.037(3) 0.004(2) -0.007(2) 0.000(2)
N2 0.040(3) 0.039(3) 0.040(3) 0.004(2) -0.013(3) 0.002(2)
N3 0.040(3) 0.035(3) 0.037(3) 0.002(2) 0.000(2) 0.002(2)
N4 0.043(3) 0.049(3) 0.041(3) -0.007(2) -0.003(3) 0.006(3)
N5 0.035(3) 0.035(3) 0.046(3) 0.009(2) -0.007(3) 0.003(2)
N6 0.040(3) 0.034(3) 0.040(3) 0.008(2) -0.001(3) 0.004(2)
N7 0.050(4) 0.045(3) 0.067(4) 0.020(3) 0.014(3) 0.013(3)
C1 0.059(7) 0.207(15) 0.071(8) -0.084(9) -0.006(6) 0.031(9)
C2 0.226(17) 0.072(7) 0.041(5) -0.017(5) 0.053(9) -0.060(10)
C3 0.114(13) 0.186(17) 0.057(7) -0.045(9) -0.041(9) 0.085(12)
C4 0.107(12) 0.26(2) 0.097(12) -0.130(14) 0.048(10) -0.114(15)
C5 0.28(2) 0.043(5) 0.045(5) -0.006(4) 0.030(11) 0.027(9)
C6 0.039(4) 0.038(3) 0.042(3) 0.003(3) -0.002(3) -0.003(3)
C7 0.061(5) 0.040(4) 0.064(5) 0.010(3) -0.014(4) -0.008(4)
C8 0.064(6) 0.044(4) 0.082(6) 0.007(4) -0.016(5) -0.022(4)
C9 0.052(5) 0.052(4) 0.065(5) 0.011(4) -0.018(4) -0.012(4)
C10 0.040(4) 0.038(3) 0.042(3) 0.003(3) -0.003(3) -0.003(3)
C11 0.037(4) 0.040(3) 0.041(3) 0.002(3) -0.006(3) -0.005(3)
C12 0.044(5) 0.056(4) 0.068(5) 0.015(4) 0.013(4) 0.011(4)
C13 0.072(7) 0.075(6) 0.133(8) 0.011(6) 0.035(6) 0.000(5)
C14 0.062(6) 0.091(6) 0.097(7) -0.011(5) 0.014(5) 0.011(5)
C15 0.053(5) 0.041(3) 0.047(4) 0.013(3) 0.005(3) 0.015(3)
C16 0.058(6) 0.070(5) 0.092(6) 0.035(5) 0.008(5) 0.015(4)
C17 0.105(8) 0.040(4) 0.084(6) 0.008(4) 0.015(5) 0.000(4)
C18 0.037(4) 0.030(3) 0.042(3) 0.006(3) -0.005(3) -0.001(3)
C19 0.058(5) 0.053(4) 0.037(3) -0.002(3) 0.007(3) -0.008(4)
C20 0.093(7) 0.072(5) 0.051(4) 0.002(4) 0.029(5) -0.002(5)
C21 0.104(7) 0.059(5) 0.060(5) -0.008(4) 0.009(5) 0.020(5)
C22 0.055(5) 0.079(5) 0.061(5) -0.019(4) -0.001(4) 0.014(4)
C23 0.078(7) 0.101(7) 0.100(7) -0.054(6) 0.010(6) 0.019(5)
C24 0.073(7) 0.125(8) 0.133(9) -0.043(7) 0.041(7) -0.006(6)
C25 0.091(8) 0.089(7) 0.063(5) 0.017(5) 0.008(5) -0.041(6)
C26 0.073(7) 0.097(7) 0.113(9) 0.002(7) 0.040(7) -0.003(6)
C27 0.055(6) 0.103(8) 0.119(9) 0.031(7) -0.028(6) -0.021(6)
C28 0.119(10) 0.093(7) 0.066(6) -0.022(5) 0.023(6) -0.063(7)
C29 0.075(7) 0.044(4) 0.104(7) 0.008(5) 0.019(6) -0.013(4)
C30 0.083(9) 0.109(9) 0.141(11) 0.086(9) 0.020(8) 0.042(7)
C31 0.25(2) 0.134(14) 0.098(11) 0.069(9) -0.127(12) -0.120(14)
C32 0.52(4) 0.062(8) 0.058(7) 0.014(6) 0.118(16) 0.029(15)
C33 0.144(13) 0.119(11) 0.152(13) 0.080(9) 0.096(12) 0.053(10)
C34 0.144(11) 0.054(5) 0.068(6) 0.033(4) -0.023(7) -0.033(6)

loop_
_atom_type_symbol
_atom_type_description
_atom_type_scat_dispersion_real
_atom_type_scat_dispersion_imag
_atom_type_scat_source
C C 0.0033 0.0016 'International Tables Vol C Tables 4.2.6.8 and 6.1.1.4'
H H 0.0000 0.0000 'International Tables Vol C Tables 4.2.6.8 and 6.1.1.4'
N N 0.0061 0.0033 'International Tables Vol C Tables 4.2.6.8 and 6.1.1.4'
Yb Yb -0.3850 5.5486 'International Tables Vol C Tables 4.2.6.8 and 6.1.1.4'

loop_
_geom_angle_atom_site_label_1
_geom_angle_atom_site_label_2
_geom_angle_atom_site_label_3
_geom_angle
_geom_angle_site_symmetry_1
_geom_angle_site_symmetry_3
N2 Yb1 N6 96.94(18) . 3_676
N2 Yb1 N5 115.81(18) . 3_676
N6 Yb1 N5 58.37(17) 3_676 3_676
N2 Yb1 N1 58.47(17) . .
N6 Yb1 N1 140.52(16) 3_676 .
N5 Yb1 N1 102.19(17) 3_676 .
N2 Yb1 C2 110.7(4) . .
N6 Yb1 C2 136.8(3) 3_676 .
N5 Yb1 C2 127.8(6) 3_676 .
N1 Yb1 C2 82.6(2) . .
N2 Yb1 C3 137.1(6) . .
N6 Yb1 C3 122.8(6) 3_676 .
N5 Yb1 C3 99.8(5) 3_676 .
N1 Yb1 C3 92.5(5) . .
C2 Yb1 C3 28.3(4) . .
N2 Yb1 C4 153.3(4) . .
N6 Yb1 C4 94.7(6) 3_676 .
N5 Yb1 C4 90.7(3) 3_676 .
N1 Yb1 C4 121.3(7) . .
C2 Yb1 C4 47.5(4) . .
C3 Yb1 C4 28.9(4) . .
N2 Yb1 C1 104.4(3) . .
N6 Yb1 C1 112.0(6) 3_676 .
N5 Yb1 C1 139.3(3) 3_676 .
N1 Yb1 C1 104.3(6) . .
C2 Yb1 C1 30.5(4) . .
C3 Yb1 C1 49.0(4) . .
C4 Yb1 C1 48.9(4) . .
N2 Yb1 C5 127.2(6) . .
N6 Yb1 C5 87.8(3) 3_676 .
N5 Yb1 C5 111.2(6) 3_676 .
N1 Yb1 C5 131.4(3) . .
C2 Yb1 C5 49.1(3) . .
C3 Yb1 C5 48.7(4) . .
C4 Yb1 C5 29.5(4) . .
C1 Yb1 C5 30.2(3) . .
N2 Yb1 C11 106.86(18) . 3_676
N6 Yb1 C11 28.17(17) 3_676 3_676
N5 Yb1 C11 30.26(17) 3_676 3_676
N1 Yb1 C11 123.93(17) . 3_676
C2 Yb1 C11 141.8(4) . 3_676
C3 Yb1 C11 115.8(6) . 3_676
C4 Yb1 C11 94.6(4) . 3_676
C1 Yb1 C11 131.1(5) . 3_676
C5 Yb1 C11 101.6(5) . 3_676
N2 Yb1 C10 29.68(17) . .
N6 Yb1 C10 122.75(18) 3_676 .
N5 Yb1 C10 114.35(18) 3_676 .
N1 Yb1 C10 29.03(16) . .
C2 Yb1 C10 94.9(3) . .
C3 Yb1 C10 114.4(6) . .
C4 Yb1 C10 141.7(5) . .
C1 Yb1 C10 103.7(5) . .
C5 Yb1 C10 133.7(6) . .
C11 Yb1 C10 121.81(17) 3_676 .
N4 Yb2 N3 58.96(17) . .
N4 Yb2 C32 102.9(6) . .
N3 Yb2 C32 132.0(6) . .
N4 Yb2 C31 133.2(5) . .
N3 Yb2 C31 134.7(4) . .
C32 Yb2 C31 30.9(6) . .
N4 Yb2 C33 86.1(3) . .
N3 Yb2 C33 101.3(5) . .
C32 Yb2 C33 30.7(5) . .
C31 Yb2 C33 50.0(5) . .
N4 Yb2 C25 94.8(3) . .
N3 Yb2 C25 84.7(2) . .
C32 Yb2 C25 143.3(6) . .
C31 Yb2 C25 127.0(4) . .
C33 Yb2 C25 173.4(5) . .
N4 Yb2 C30 131.1(3) . .
N3 Yb2 C30 106.6(4) . .
C32 Yb2 C30 49.1(4) . .
C31 Yb2 C30 28.7(4) . .
C33 Yb2 C30 48.7(3) . .
C25 Yb2 C30 132.4(4) . .
N4 Yb2 C28 108.5(3) . .
N3 Yb2 C28 133.9(3) . .
C32 Yb2 C28 93.1(6) . .
C31 Yb2 C28 87.9(4) . .
C33 Yb2 C28 123.0(5) . .
C25 Yb2 C28 50.5(3) . .
C30 Yb2 C28 111.7(5) . .
N4 Yb2 C29 85.2(3) . .
N3 Yb2 C29 104.3(3) . .
C32 Yb2 C29 118.9(5) . .
C31 Yb2 C29 118.9(4) . .
C33 Yb2 C29 143.4(5) . .
C25 Yb2 C29 30.5(3) . .
C30 Yb2 C29 141.3(4) . .
C28 Yb2 C29 31.1(3) . .
N4 Yb2 C34 101.5(4) . .
N3 Yb2 C34 88.2(2) . .
C32 Yb2 C34 49.5(4) . .
C31 Yb2 C34 49.0(3) . .
C33 Yb2 C34 29.2(3) . .
C25 Yb2 C34 155.6(4) . .
C30 Yb2 C34 29.8(3) . .
C28 Yb2 C34 136.8(3) . .
C29 Yb2 C34 167.4(3) . .
N4 Yb2 C26 125.0(3) . .
N3 Yb2 C26 97.5(3) . .
C32 Yb2 C26 125.3(7) . .
C31 Yb2 C26 99.6(5) . .
C33 Yb2 C26 148.9(4) . .
C25 Yb2 C26 30.5(3) . .
C30 Yb2 C26 102.1(4) . .
C28 Yb2 C26 50.6(3) . .
C29 Yb2 C26 50.8(3) . .
C34 Yb2 C26 128.7(4) . .
N4 Yb2 C27 136.2(3) . .
N3 Yb2 C27 128.1(3) . .
C32 Yb2 C27 96.6(7) . .
C31 Yb2 C27 76.7(4) . .
C33 Yb2 C27 125.3(5) . .
C25 Yb2 C27 50.6(3) . .
C30 Yb2 C27 91.0(4) . .
C28 Yb2 C27 30.8(3) . .
C29 Yb2 C27 51.2(3) . .
C34 Yb2 C27 120.7(4) . .
C26 Yb2 C27 30.6(3) . .
C10 N1 C6 120.3(5) . .
C10 N1 Yb1 93.0(3) . .
C6 N1 Yb1 145.0(4) . .
C10 N2 C18 117.3(5) . .
C10 N2 Yb1 95.8(4) . .
C18 N2 Yb1 146.9(4) . .
C18 N3 C19 122.5(5) . .
C18 N3 Yb2 93.7(4) . .
C19 N3 Yb2 142.9(4) . .
C18 N4 C22 122.6(6) . .
C18 N4 Yb2 93.2(4) . .
C22 N4 Yb2 144.1(4) . .
C6 N5 C11 120.2(5) . .
C6 N5 Yb1 123.1(4) . 3_676
C11 N5 Yb1 92.9(4) . 3_676
C11 N6 C15 120.4(5) . .
C11 N6 Yb1 95.5(4) . 3_676
C15 N6 Yb1 143.9(4) . 3_676
C11 N7 C12 125.9(5) . .
C5 C1 C2 104.7(11) . .
C5 C1 Yb1 75.2(6) . .
C2 C1 Yb1 74.1(5) . .
C3 C2 C1 109.8(12) . .
C3 C2 Yb1 76.0(7) . .
C1 C2 Yb1 75.4(5) . .
C2 C3 C4 109.1(14) . .
C2 C3 Yb1 75.7(7) . .
C4 C3 Yb1 75.7(8) . .
C3 C4 C5 109.9(14) . .
C3 C4 Yb1 75.4(7) . .
C5 C4 Yb1 75.9(7) . .
C4 C5 C1 106.6(12) . .
C4 C5 Yb1 74.6(6) . .
C1 C5 Yb1 74.6(6) . .
N1 C6 N5 115.3(5) . .
N1 C6 C7 120.6(6) . .
N5 C6 C7 124.0(6) . .
C8 C7 C6 117.9(6) . .
C7 C8 C9 122.0(7) . .
C8 C9 C10 118.0(7) . .
N1 C10 C9 121.1(6) . .
N1 C10 N2 111.9(5) . .
C9 C10 N2 126.9(6) . .
N1 C10 Yb1 58.0(3) . .
C9 C10 Yb1 169.6(5) . .
N2 C10 Yb1 54.6(3) . .
N6 C11 N7 124.2(6) . .
N6 C11 N5 113.0(5) . .
N7 C11 N5 122.7(6) . .
N6 C11 Yb1 56.3(3) . 3_676
N7 C11 Yb1 173.8(5) . 3_676
N5 C11 Yb1 56.9(3) . 3_676
N7 C12 C13 107.8(6) . .
N7 C12 C14 110.7(6) . .
C13 C12 C14 112.6(7) . .
N6 C15 C16 108.6(5) . .
N6 C15 C17 110.8(6) . .
C16 C15 C17 110.1(6) . .
N3 C18 N4 113.7(6) . .
N3 C18 N2 123.2(5) . .
N4 C18 N2 123.1(6) . .
N3 C18 Yb2 57.2(3) . .
N4 C18 Yb2 56.8(3) . .
N2 C18 Yb2 175.7(4) . .
N3 C19 C20 113.2(5) . .
N3 C19 C21 109.2(5) . .
C20 C19 C21 109.9(6) . .
N4 C22 C23 108.9(6) . .
N4 C22 C24 112.1(7) . .
C23 C22 C24 109.3(7) . .
C29 C25 C26 109.4(9) . .
C29 C25 Yb2 74.9(4) . .
C26 C25 Yb2 75.4(5) . .
C25 C26 C27 108.1(9) . .
C25 C26 Yb2 74.1(5) . .
C27 C26 Yb2 74.8(5) . .
C26 C27 C28 107.2(9) . .
C26 C27 Yb2 74.5(6) . .
C28 C27 Yb2 73.9(5) . .
C27 C28 C29 108.5(8) . .
C27 C28 Yb2 75.3(5) . .
C29 C28 Yb2 74.6(5) . .
C25 C29 C28 106.8(9) . .
C25 C29 Yb2 74.6(5) . .
C28 C29 Yb2 74.4(5) . .
C31 C30 C34 110.4(14) . .
C31 C30 Yb2 75.0(7) . .
C34 C30 Yb2 75.7(5) . .
C30 C31 C32 107.9(15) . .
C30 C31 Yb2 76.3(6) . .
C32 C31 Yb2 74.3(8) . .
C33 C32 C31 105.6(11) . .
C33 C32 Yb2 75.2(7) . .
C31 C32 Yb2 74.8(8) . .
C34 C33 C32 108.5(15) . .
C34 C33 Yb2 76.4(6) . .
C32 C33 Yb2 74.2(7) . .
C33 C34 C30 107.6(12) . .
C33 C34 Yb2 74.4(6) . .
C30 C34 Yb2 74.5(5) . .

loop_
_geom_bond_atom_site_label_1
_geom_bond_atom_site_label_2
_geom_bond_distance
_geom_bond_site_symmetry_2
Yb1 N2 2.272(5) .
Yb1 N6 2.309(4) 3_676
Yb1 N5 2.315(5) 3_676
Yb1 N1 2.355(5) .
Yb1 C2 2.550(8) .
Yb1 C3 2.553(11) .
Yb1 C4 2.557(10) .
Yb1 C1 2.566(8) .
Yb1 C5 2.573(9) .
Yb1 C11 2.761(6) 3_676
Yb1 C10 2.775(6) .
Yb2 N4 2.264(5) .
Yb2 N3 2.276(5) .
Yb2 C32 2.569(12) .
Yb2 C31 2.575(11) .
Yb2 C33 2.581(10) .
Yb2 C25 2.589(7) .
Yb2 C30 2.589(8) .
Yb2 C28 2.591(8) .
Yb2 C29 2.593(7) .
Yb2 C34 2.604(7) .
Yb2 C26 2.605(9) .
Yb2 C27 2.609(9) .
N1 C10 1.348(7) .
N1 C6 1.356(7) .
N2 C10 1.381(7) .
N2 C18 1.405(7) .
N3 C18 1.316(7) .
N3 C19 1.445(7) .
N4 C18 1.353(7) .
N4 C22 1.451(8) .
N5 C6 1.376(8) .
N5 C11 1.393(7) .
N5 Yb1 2.315(5) 3_676
N6 C11 1.310(8) .
N6 C15 1.473(7) .
N6 Yb1 2.309(4) 3_676
N7 C11 1.350(7) .
N7 C12 1.457(8) .
C1 C5 1.341(16) .
C1 C2 1.347(15) .
C2 C3 1.248(17) .
C3 C4 1.275(19) .
C4 C5 1.307(18) .
C6 C7 1.385(9) .
C7 C8 1.367(10) .
C8 C9 1.372(9) .
C9 C10 1.374(9) .
C11 Yb1 2.761(6) 3_676
C12 C13 1.498(10) .
C12 C14 1.510(11) .
C15 C16 1.493(9) .
C15 C17 1.504(9) .
C19 C20 1.510(8) .
C19 C21 1.524(10) .
C22 C23 1.508(10) .
C22 C24 1.524(11) .
C25 C29 1.364(11) .
C25 C26 1.367(13) .
C26 C27 1.377(13) .
C27 C28 1.381(13) .
C28 C29 1.388(13) .
C30 C31 1.278(17) .
C30 C34 1.337(14) .
C31 C32 1.37(2) .
C32 C33 1.36(2) .
C33 C34 1.306(14) .
